data_4086226
loop_
_publ_author_name
'Bayram, Melike'
'Bl\"aser, Dieter'
'W\"olper, Christoph'
'Schulz, Stephan'

_publ_contact_author
;
         Prof. Dr. Schulz, Stephan
         Fachbereich Chemie der
         Universit\"at Duisburg-Essen
         Campus Essen, Universit\"atsstr. 7
         D-45141 Essen, Germany
;
_publ_section_title
;
 Synthesis and X-ray Crystal Structure of Diimidosulfinate Transition
 Metal Complexes
;
_journal_issue 13
_journal_name_full Organometallics
_journal_page_first 3421
_journal_paper_doi 10.1021/acs.organomet.5b00407
_journal_volume 34
_journal_year 2015
_chemical_formula_sum 'C19 H42 N2 S Si2 Zr'
_chemical_formula_weight 478.00
_space_group_crystal_system monoclinic
_space_group_IT_number 14
_space_group_name_Hall '-P 2yn'
_space_group_name_H-M_alt 'P 1 21/n 1'
_symmetry_space_group_name_Hall '-P 2yn'
_symmetry_space_group_name_H-M 'P 1 21/n 1'
_atom_sites_solution_hydrogens geom
_atom_sites_solution_primary direct
_atom_sites_solution_secondary difmap
_audit_creation_method SHELXL-2014/7
_cell_angle_alpha 90
_cell_angle_beta 94.962(3)
_cell_angle_gamma 90
_cell_formula_units_Z 4
_cell_length_a 10.9025(5)
_cell_length_b 15.0072(6)
_cell_length_c 15.5883(7)
_cell_measurement_reflns_used 9895
_cell_measurement_temperature 100(1)
_cell_measurement_theta_max 33.75
_cell_measurement_theta_min 2.38
_cell_volume 2540.94(19)
_computing_cell_refinement 'BRUKER D8 KAPPA APEX 2 (3.0-2009)'
_computing_data_collection 'BRUKER D8 KAPPA APEX 2 (3.0-2009)'
_computing_data_reduction 'BRUKER D8 KAPPA APEX 2 (3.0-2009)'
_computing_molecular_graphics 'BRUKER AXS SHELXTL (c) 2008 / Vers. 2008/4'
_computing_publication_material 'BRUKER AXS SHELXTL (c) 2008 / Vers. 2008/4'
_computing_structure_refinement 'SHELXL-2014/7 (Sheldrick, 2014)'
_computing_structure_solution 'BRUKER D8 KAPPA APEX 2 (3.0-2009)'
_diffrn_ambient_temperature 100(1)
_diffrn_detector_area_resol_mean 512
_diffrn_measured_fraction_theta_full 1.000
_diffrn_measured_fraction_theta_max 0.996
_diffrn_measurement_device_type
; 
 Bruker D8 KAPPA series II with APEX II area detector system
;
_diffrn_measurement_method
;
 Data collection strategy APEX 2/COSMO
;
_diffrn_radiation_monochromator 'Triumph Goebel mirror'
_diffrn_radiation_source 'fine-focus sealed tube'
_diffrn_radiation_type MoK\a
_diffrn_radiation_wavelength 0.71073
_diffrn_reflns_av_R_equivalents 0.0558
_diffrn_reflns_av_unetI/netI 0.0611
_diffrn_reflns_laue_measured_fraction_full 1.000
_diffrn_reflns_laue_measured_fraction_max 0.996
_diffrn_reflns_limit_h_max 16
_diffrn_reflns_limit_h_min -15
_diffrn_reflns_limit_k_max 23
_diffrn_reflns_limit_k_min -23
_diffrn_reflns_limit_l_max 22
_diffrn_reflns_limit_l_min -23
_diffrn_reflns_number 35710
_diffrn_reflns_point_group_measured_fraction_full 1.000
_diffrn_reflns_point_group_measured_fraction_max 0.996
_diffrn_reflns_theta_full 25.242
_diffrn_reflns_theta_max 33.140
_diffrn_reflns_theta_min 1.887
_exptl_absorpt_coefficient_mu 0.615
_exptl_absorpt_correction_T_max 0.75
_exptl_absorpt_correction_T_min 0.48
_exptl_absorpt_correction_type multi-scan
_exptl_absorpt_process_details
; 
 BRUKER AXS SMART APEX 2 Vers. 3.0-2009
 R.H. Blessing, Acta Cryst. (1995) A51 33-38 
;
_exptl_crystal_colour colourless
_exptl_crystal_density_diffrn 1.250
_exptl_crystal_description tablet
_exptl_crystal_F_000 1016
_exptl_crystal_size_max 0.318
_exptl_crystal_size_mid 0.135
_exptl_crystal_size_min 0.092
_refine_diff_density_max 1.455
_refine_diff_density_min -0.681
_refine_diff_density_rms 0.111
_refine_ls_extinction_method none
_refine_ls_goodness_of_fit_ref 1.054
_refine_ls_hydrogen_treatment constr
_refine_ls_matrix_type full
_refine_ls_number_parameters 240
_refine_ls_number_reflns 9637
_refine_ls_number_restraints 0
_refine_ls_restrained_S_all 1.054
_refine_ls_R_factor_all 0.0718
_refine_ls_R_factor_gt 0.0366
_refine_ls_shift/su_max 0.000
_refine_ls_shift/su_mean 0.000
_refine_ls_structure_factor_coef Fsqd
_refine_ls_weighting_details 'w=1/[\s^2^(Fo^2^)+(0.0397P)^2^+1.3046P] where P=(Fo^2^+2Fc^2^)/3'
_refine_ls_weighting_scheme calc
_refine_ls_wR_factor_gt 0.0844
_refine_ls_wR_factor_ref 0.1027
_reflns_Friedel_coverage 0.000
_reflns_number_gt 6843
_reflns_number_total 9637
_reflns_threshold_expression 'I > 2\s(I)'
_cod_data_source_file om5b00407_si_002.cif
_cod_data_source_block mb_155m
_cod_database_code 4086226
_shelx_shelxl_version_number 2014/7
_shelx_space_group_comment
;
The symmetry employed for this shelxl refinement is uniquely defined
by the following loop, which should always be used as a source of
symmetry information in preference to the above space-group names.
They are only intended as comments.
;
_shelx_estimated_absorpt_t_min 0.828
_shelx_estimated_absorpt_t_max 0.946

loop_
_space_group_symop_operation_xyz
'x, y, z'
'-x+1/2, y+1/2, -z+1/2'
'-x, -y, -z'
'x-1/2, -y-1/2, z-1/2'

loop_
_atom_site_label
_atom_site_type_symbol
_atom_site_fract_x
_atom_site_fract_y
_atom_site_fract_z
_atom_site_U_iso_or_equiv
_atom_site_adp_type
_atom_site_occupancy
_atom_site_site_symmetry_order
_atom_site_calc_flag
_atom_site_refinement_flags_posn
_atom_site_refinement_flags_adp
Zr1 Zr 0.15010(2) 0.16311(2) 0.21647(2) 0.01420(5) Uani 1 1 d . .
S2 S 0.27002(4) 0.09759(3) 0.38257(3) 0.01605(9) Uani 1 1 d . .
Si1 Si 0.05596(5) 0.18256(4) 0.44323(4) 0.01745(11) Uani 1 1 d . .
Si2 Si 0.47951(5) 0.10025(4) 0.28017(4) 0.01831(11) Uani 1 1 d . .
N1 N 0.13298(14) 0.13810(11) 0.35908(10) 0.0160(3) Uani 1 1 d . .
N2 N 0.32014(14) 0.10286(11) 0.28776(10) 0.0173(3) Uani 1 1 d . .
C1 C 0.09085(19) 0.02689(14) 0.12981(14) 0.0219(4) Uani 1 1 d . .
C2 C 0.10332(19) 0.09427(14) 0.06770(13) 0.0222(4) Uani 1 1 d . .
C3 C 0.0094(2) 0.15861(14) 0.07528(13) 0.0222(4) Uani 1 1 d . .
C4 C -0.06237(18) 0.12996(14) 0.14167(14) 0.0214(4) Uani 1 1 d . .
C5 C -0.01228(18) 0.04821(14) 0.17535(13) 0.0201(4) Uani 1 1 d . .
C6 C 0.1655(2) -0.05724(15) 0.13809(18) 0.0349(6) Uani 1 1 d . .
H6A H 0.1447 -0.0952 0.0877 0.052 Uiso 1 1 calc R U
H6B H 0.1472 -0.0891 0.1904 0.052 Uiso 1 1 calc R U
H6C H 0.2533 -0.0424 0.1415 0.052 Uiso 1 1 calc R U
C7 C 0.1913(2) 0.09146(19) -0.00129(16) 0.0376(6) Uani 1 1 d . .
H7A H 0.1575 0.0533 -0.0486 0.056 Uiso 1 1 calc R U
H7B H 0.2705 0.0674 0.0227 0.056 Uiso 1 1 calc R U
H7C H 0.2033 0.1519 -0.0230 0.056 Uiso 1 1 calc R U
C8 C -0.0151(3) 0.23952(17) 0.02049(16) 0.0355(6) Uani 1 1 d . .
H8A H 0.0629 0.2626 0.0026 0.053 Uiso 1 1 calc R U
H8B H -0.0545 0.2853 0.0535 0.053 Uiso 1 1 calc R U
H8C H -0.0695 0.2238 -0.0306 0.053 Uiso 1 1 calc R U
C9 C -0.1782(2) 0.17313(18) 0.16643(17) 0.0342(6) Uani 1 1 d . .
H9A H -0.1699 0.2380 0.1632 0.051 Uiso 1 1 calc R U
H9B H -0.1925 0.1559 0.2254 0.051 Uiso 1 1 calc R U
H9C H -0.2478 0.1537 0.1269 0.051 Uiso 1 1 calc R U
C10 C -0.0681(2) -0.00995(16) 0.24067(15) 0.0293(5) Uani 1 1 d . .
H10A H -0.1463 -0.0345 0.2153 0.044 Uiso 1 1 calc R U
H10B H -0.0829 0.0257 0.2915 0.044 Uiso 1 1 calc R U
H10C H -0.0115 -0.0588 0.2577 0.044 Uiso 1 1 calc R U
C11 C -0.11259(19) 0.17415(16) 0.41435(15) 0.0270(5) Uani 1 1 d . .
H11A H -0.1358 0.2127 0.3648 0.040 Uiso 1 1 calc R U
H11B H -0.1567 0.1931 0.4634 0.040 Uiso 1 1 calc R U
H11C H -0.1342 0.1123 0.3996 0.040 Uiso 1 1 calc R U
C12 C 0.0964(2) 0.30117(15) 0.46672(14) 0.0259(4) Uani 1 1 d . .
H12A H 0.0672 0.3383 0.4174 0.039 Uiso 1 1 calc R U
H12B H 0.1859 0.3070 0.4773 0.039 Uiso 1 1 calc R U
H12C H 0.0573 0.3207 0.5178 0.039 Uiso 1 1 calc R U
C13 C 0.0956(2) 0.11850(16) 0.54492(14) 0.0276(5) Uani 1 1 d . .
H13A H 0.0707 0.0562 0.5363 0.041 Uiso 1 1 calc R U
H13B H 0.0521 0.1443 0.5915 0.041 Uiso 1 1 calc R U
H13C H 0.1846 0.1215 0.5602 0.041 Uiso 1 1 calc R U
C14 C 0.54730(19) 0.21488(14) 0.28204(15) 0.0242(4) Uani 1 1 d . .
H14A H 0.5365 0.2407 0.2241 0.036 Uiso 1 1 calc R U
H14B H 0.6353 0.2116 0.3009 0.036 Uiso 1 1 calc R U
H14C H 0.5056 0.2524 0.3220 0.036 Uiso 1 1 calc R U
C15 C 0.5581(2) 0.03793(16) 0.37388(16) 0.0282(5) Uani 1 1 d . .
H15A H 0.5293 -0.0239 0.3727 0.042 Uiso 1 1 calc R U
H15B H 0.5388 0.0662 0.4278 0.042 Uiso 1 1 calc R U
H15C H 0.6474 0.0390 0.3701 0.042 Uiso 1 1 calc R U
C16 C 0.5090(2) 0.04001(15) 0.17959(15) 0.0259(4) Uani 1 1 d . .
H16A H 0.4643 0.0694 0.1302 0.039 Uiso 1 1 calc R U
H16B H 0.4807 -0.0218 0.1832 0.039 Uiso 1 1 calc R U
H16C H 0.5974 0.0407 0.1725 0.039 Uiso 1 1 calc R U
C17 C 0.0624(2) 0.29759(14) 0.23783(14) 0.0226(4) Uani 1 1 d . .
H17A H 0.0417 0.3266 0.1822 0.034 Uiso 1 1 calc R U
H17B H 0.1203 0.3350 0.2734 0.034 Uiso 1 1 calc R U
H17C H -0.0127 0.2892 0.2672 0.034 Uiso 1 1 calc R U
C18 C 0.28602(19) 0.24119(14) 0.14237(14) 0.0217(4) Uani 1 1 d . .
H18A H 0.3444 0.1999 0.1191 0.033 Uiso 1 1 calc R U
H18B H 0.3310 0.2836 0.1812 0.033 Uiso 1 1 calc R U
H18C H 0.2411 0.2737 0.0950 0.033 Uiso 1 1 calc R U
C19 C 0.24282(19) -0.01976(13) 0.39627(15) 0.0236(4) Uani 1 1 d . .
H19A H 0.1914 -0.0424 0.3463 0.035 Uiso 1 1 calc R U
H19B H 0.2007 -0.0292 0.4486 0.035 Uiso 1 1 calc R U
H19C H 0.3216 -0.0515 0.4014 0.035 Uiso 1 1 calc R U

loop_
_atom_site_aniso_label
_atom_site_aniso_U_11
_atom_site_aniso_U_22
_atom_site_aniso_U_33
_atom_site_aniso_U_23
_atom_site_aniso_U_13
_atom_site_aniso_U_12
Zr1 0.01797(9) 0.01037(8) 0.01470(9) 0.00025(7) 0.00393(6) -0.00080(6)
S2 0.0183(2) 0.0138(2) 0.0163(2) 0.00097(17) 0.00320(16) -0.00052(16)
Si1 0.0203(2) 0.0174(3) 0.0154(3) -0.0011(2) 0.0056(2) -0.00048(19)
Si2 0.0171(2) 0.0144(2) 0.0241(3) -0.0007(2) 0.0058(2) -0.00023(19)
N1 0.0166(7) 0.0161(7) 0.0156(8) 0.0007(6) 0.0031(6) 0.0012(6)
N2 0.0187(7) 0.0166(8) 0.0173(8) 0.0010(6) 0.0049(6) 0.0003(6)
C1 0.0273(10) 0.0158(9) 0.0222(10) -0.0049(8) 0.0007(8) -0.0030(7)
C2 0.0269(10) 0.0238(10) 0.0162(9) -0.0050(8) 0.0038(8) -0.0070(8)
C3 0.0289(10) 0.0202(9) 0.0169(9) 0.0027(8) -0.0011(8) -0.0049(8)
C4 0.0219(9) 0.0207(10) 0.0209(10) -0.0007(8) -0.0009(7) -0.0020(7)
C5 0.0246(9) 0.0176(9) 0.0179(9) -0.0009(8) 0.0010(7) -0.0079(7)
C6 0.0418(13) 0.0164(10) 0.0456(15) -0.0106(10) -0.0020(11) 0.0040(9)
C7 0.0432(14) 0.0468(16) 0.0249(12) -0.0143(11) 0.0145(10) -0.0142(12)
C8 0.0521(15) 0.0277(12) 0.0246(12) 0.0078(10) -0.0081(10) -0.0070(11)
C9 0.0214(10) 0.0436(15) 0.0366(13) -0.0060(11) -0.0027(9) 0.0038(9)
C10 0.0355(12) 0.0282(11) 0.0238(11) 0.0039(9) 0.0011(9) -0.0156(9)
C11 0.0217(9) 0.0351(12) 0.0252(11) -0.0040(9) 0.0083(8) -0.0003(8)
C12 0.0353(11) 0.0207(10) 0.0221(10) -0.0037(9) 0.0050(9) -0.0016(9)
C13 0.0374(12) 0.0276(11) 0.0189(10) 0.0031(9) 0.0083(9) 0.0002(9)
C14 0.0220(9) 0.0187(9) 0.0327(12) -0.0047(9) 0.0069(8) -0.0031(7)
C15 0.0230(10) 0.0260(11) 0.0349(13) 0.0039(10) -0.0005(9) -0.0002(8)
C16 0.0257(10) 0.0195(10) 0.0342(12) -0.0039(9) 0.0121(9) -0.0008(8)
C17 0.0291(10) 0.0165(9) 0.0226(10) 0.0010(8) 0.0043(8) 0.0028(8)
C18 0.0263(10) 0.0172(9) 0.0224(10) 0.0028(8) 0.0063(8) -0.0018(7)
C19 0.0264(10) 0.0154(9) 0.0299(11) 0.0056(8) 0.0080(8) 0.0002(7)

loop_
_atom_type_symbol
_atom_type_description
_atom_type_scat_dispersion_real
_atom_type_scat_dispersion_imag
_atom_type_scat_source
C C 0.0033 0.0016 'International Tables Vol C Tables 4.2.6.8 and 6.1.1.4'
H H 0.0000 0.0000 'International Tables Vol C Tables 4.2.6.8 and 6.1.1.4'
N N 0.0061 0.0033 'International Tables Vol C Tables 4.2.6.8 and 6.1.1.4'
Si Si 0.0817 0.0704 'International Tables Vol C Tables 4.2.6.8 and 6.1.1.4'
S S 0.1246 0.1234 'International Tables Vol C Tables 4.2.6.8 and 6.1.1.4'
Zr Zr -2.9673 0.5597 'International Tables Vol C Tables 4.2.6.8 and 6.1.1.4'

loop_
_geom_angle_atom_site_label_1
_geom_angle_atom_site_label_2
_geom_angle_atom_site_label_3
_geom_angle
N2 Zr1 C17 128.32(7)
N2 Zr1 N1 65.68(6)
C17 Zr1 N1 86.11(7)
N2 Zr1 C18 85.04(7)
C17 Zr1 C18 85.29(7)
N1 Zr1 C18 133.68(7)
N2 Zr1 C1 95.78(6)
C17 Zr1 C1 135.45(7)
N1 Zr1 C1 110.66(7)
C18 Zr1 C1 107.15(7)
N2 Zr1 C5 112.31(6)
C17 Zr1 C5 110.54(7)
N1 Zr1 C5 91.17(6)
C18 Zr1 C5 134.22(7)
C1 Zr1 C5 32.81(7)
N2 Zr1 C2 112.04(7)
C17 Zr1 C2 116.10(8)
N1 Zr1 C2 142.56(6)
C18 Zr1 C2 80.51(7)
C1 Zr1 C2 32.49(7)
C5 Zr1 C2 53.79(6)
N2 Zr1 C4 144.95(6)
C17 Zr1 C4 82.13(7)
N1 Zr1 C4 105.43(6)
C18 Zr1 C4 118.23(7)
C1 Zr1 C4 54.01(7)
C5 Zr1 C4 32.66(7)
C2 Zr1 C4 53.33(7)
N2 Zr1 C3 144.23(6)
C17 Zr1 C3 85.48(7)
N1 Zr1 C3 137.50(6)
C18 Zr1 C3 86.89(7)
C1 Zr1 C3 53.85(7)
C5 Zr1 C3 53.79(7)
C2 Zr1 C3 32.19(7)
C4 Zr1 C3 32.10(7)
N2 Zr1 S2 32.77(4)
C17 Zr1 S2 109.03(6)
N1 Zr1 S2 32.91(4)
C18 Zr1 S2 110.85(6)
C1 Zr1 S2 105.90(5)
C5 Zr1 S2 104.05(5)
C2 Zr1 S2 134.28(5)
C4 Zr1 S2 130.45(5)
C3 Zr1 S2 157.44(5)
N2 S2 N1 98.75(8)
N2 S2 C19 103.16(9)
N1 S2 C19 103.58(9)
N2 S2 Zr1 49.14(6)
N1 S2 Zr1 49.61(6)
C19 S2 Zr1 111.28(8)
N1 Si1 C11 108.73(9)
N1 Si1 C12 113.02(9)
C11 Si1 C12 108.95(11)
N1 Si1 C13 110.40(9)
C11 Si1 C13 108.73(11)
C12 Si1 C13 106.92(11)
N2 Si2 C16 108.19(9)
N2 Si2 C14 111.78(9)
C16 Si2 C14 111.27(10)
N2 Si2 C15 110.32(9)
C16 Si2 C15 108.22(11)
C14 Si2 C15 107.01(10)
S2 N1 Si1 117.72(10)
S2 N1 Zr1 97.48(7)
Si1 N1 Zr1 138.94(9)
S2 N2 Si2 118.35(10)
S2 N2 Zr1 98.09(7)
Si2 N2 Zr1 138.58(9)
C2 C1 C5 107.99(18)
C2 C1 C6 125.2(2)
C5 C1 C6 126.5(2)
C2 C1 Zr1 75.53(12)
C5 C1 Zr1 73.99(11)
C6 C1 Zr1 121.83(15)
C1 C2 C3 108.44(18)
C1 C2 C7 125.1(2)
C3 C2 C7 126.1(2)
C1 C2 Zr1 71.98(11)
C3 C2 Zr1 74.80(12)
C7 C2 Zr1 124.93(15)
C4 C3 C2 107.58(18)
C4 C3 C8 125.6(2)
C2 C3 C8 126.8(2)
C4 C3 Zr1 73.09(12)
C2 C3 Zr1 73.02(12)
C8 C3 Zr1 122.07(15)
C3 C4 C5 108.21(18)
C3 C4 C9 126.0(2)
C5 C4 C9 125.6(2)
C3 C4 Zr1 74.81(12)
C5 C4 Zr1 72.27(11)
C9 C4 Zr1 123.35(15)
C1 C5 C4 107.77(17)
C1 C5 C10 126.3(2)
C4 C5 C10 125.64(19)
C1 C5 Zr1 73.20(11)
C4 C5 Zr1 75.07(11)
C10 C5 Zr1 122.75(14)

loop_
_geom_bond_atom_site_label_1
_geom_bond_atom_site_label_2
_geom_bond_distance
Zr1 N2 2.2656(16)
Zr1 C17 2.270(2)
Zr1 N1 2.2780(16)
Zr1 C18 2.2801(19)
Zr1 C1 2.504(2)
Zr1 C5 2.5143(19)
Zr1 C2 2.550(2)
Zr1 C4 2.551(2)
Zr1 C3 2.573(2)
Zr1 S2 2.9657(5)
S2 N2 1.6214(17)
S2 N1 1.6253(16)
S2 C19 1.802(2)
Si1 N1 1.7497(17)
Si1 C11 1.858(2)
Si1 C12 1.862(2)
Si1 C13 1.872(2)
Si2 N2 1.7522(16)
Si2 C16 1.862(2)
Si2 C14 1.872(2)
Si2 C15 1.878(2)
C1 C2 1.415(3)
C1 C5 1.417(3)
C1 C6 1.502(3)
C2 C3 1.420(3)
C2 C7 1.502(3)
C3 C4 1.417(3)
C3 C8 1.495(3)
C4 C5 1.425(3)
C4 C9 1.499(3)
C5 C10 1.509(3)
